data_1506894
loop_
_publ_author_name
'Renaudet, Olivier'
'Reymond, Jean-Louis'

_publ_section_title
;
 Synthesis of ether oligomers.
;
_journal_issue 3
_journal_name_full 'Organic letters'
_journal_page_first 397
_journal_page_last 400
_journal_paper_doi 10.1021/ol036300d
_journal_volume 6
_journal_year 2004
_chemical_formula_moiety 'C30 H27 N O8'
_chemical_formula_sum 'C30 H27 N O8'
_chemical_formula_weight 529.53
_chemical_name_systematic
; 
 ? 
;
_space_group_IT_number 2
_symmetry_cell_setting triclinic
_symmetry_space_group_name_Hall '-P 1'
_symmetry_space_group_name_H-M 'P -1'
_atom_sites_solution_hydrogens difmap
_atom_sites_solution_primary direct
_atom_sites_solution_secondary difmap
_audit_creation_method SHELXL-97
_cell_angle_alpha 96.122(7)
_cell_angle_beta 99.555(7)
_cell_angle_gamma 104.529(7)
_cell_formula_units_Z 2
_cell_length_a 8.7426(8)
_cell_length_b 10.6484(9)
_cell_length_c 14.4952(13)
_cell_measurement_reflns_used 16289
_cell_measurement_temperature 153(2)
_cell_measurement_theta_max 29.59
_cell_measurement_theta_min 1.93
_cell_volume 1272.5(2)
_computing_cell_refinement 'X-Area V1.17 (STOE & Cie GmbH, 2002)'
_computing_data_collection 'X-Area V1.17 (STOE & Cie GmbH, 2002)'
_computing_data_reduction 'X-RED32 V1.04 (STOE & Cie GmbH, 2002)'
_computing_molecular_graphics 'PLATON  (Spek, 1990)'
_computing_publication_material 'SHELXL-97 (Sheldrick, 1997)'
_computing_structure_refinement 'SHELXL-97 (Sheldrick, 1997)'
_computing_structure_solution 'SHELXS-97 (Sheldrick, 1990)'
_diffrn_ambient_temperature 153(2)
_diffrn_measured_fraction_theta_full 0.948
_diffrn_measured_fraction_theta_max 0.948
_diffrn_measurement_device_type 'STOE IPDS-2'
_diffrn_measurement_method 'rotation method'
_diffrn_radiation_monochromator graphite
_diffrn_radiation_source 'fine-focus sealed tube'
_diffrn_radiation_type MoK\a
_diffrn_radiation_wavelength 0.71073
_diffrn_reflns_av_R_equivalents 0.0301
_diffrn_reflns_av_sigmaI/netI 0.0258
_diffrn_reflns_limit_h_max 12
_diffrn_reflns_limit_h_min -12
_diffrn_reflns_limit_k_max 14
_diffrn_reflns_limit_k_min -14
_diffrn_reflns_limit_l_max 19
_diffrn_reflns_limit_l_min -20
_diffrn_reflns_number 14862
_diffrn_reflns_theta_full 29.56
_diffrn_reflns_theta_max 29.56
_diffrn_reflns_theta_min 2.00
_diffrn_standards_decay_% 0
_diffrn_standards_number 0
_exptl_absorpt_coefficient_mu 0.101
_exptl_absorpt_correction_type none
_exptl_crystal_colour pale_yellow
_exptl_crystal_density_diffrn 1.382
_exptl_crystal_density_meas ?
_exptl_crystal_density_method 'not measured'
_exptl_crystal_description plate
_exptl_crystal_F_000 556
_exptl_crystal_size_max 0.50
_exptl_crystal_size_mid 0.50
_exptl_crystal_size_min 0.20
_refine_diff_density_max 0.261
_refine_diff_density_min -0.213
_refine_diff_density_rms 0.035
_refine_ls_extinction_coef 0.023(3)
_refine_ls_extinction_expression Fc^*^=kFc[1+0.001xFc^2^\l^3^/sin(2\q)]^-1/4^
_refine_ls_extinction_method SHELXL
_refine_ls_goodness_of_fit_ref 0.997
_refine_ls_hydrogen_treatment refall
_refine_ls_matrix_type full
_refine_ls_number_parameters 461
_refine_ls_number_reflns 6762
_refine_ls_number_restraints 0
_refine_ls_restrained_S_all 0.997
_refine_ls_R_factor_all 0.0449
_refine_ls_R_factor_gt 0.0357
_refine_ls_shift/su_max 0.001
_refine_ls_shift/su_mean <0.001
_refine_ls_structure_factor_coef Fsqd
_refine_ls_weighting_details 'calc w=1/[\s^2^(Fo^2^)+(0.0359P)^2^+0.3655P] where P=(Fo^2^+2Fc^2^)/3'
_refine_ls_weighting_scheme calc
_refine_ls_wR_factor_gt 0.0851
_refine_ls_wR_factor_ref 0.0909
_reflns_number_gt 5652
_reflns_number_total 6762
_reflns_threshold_expression I>2sigma(I)
_cod_data_source_file ol036300dsi20031125_105911.cif
_cod_data_source_block ether59
_cod_depositor_comments
;
The following automatic conversions were performed:
'_atom_site_symetry_multiplicity' tag replaced with
'_atom_site_symmetry_multiplicity'.

Automatic conversion script
Id: cif_correct_tags 1440 2010-10-19 06:21:57Z saulius 

The following automatic conversions were performed:

'_exptl_crystal_density_meas' value 'none' was changed to '?' - the
value is perceived as not measured.

Automatic conversion script
Id: cif_fix_values 3008 2015-01-20 13:52:24Z robertas 
;
_cod_database_code 1506894

loop_
_symmetry_equiv_pos_as_xyz
'x, y, z'
'-x, -y, -z'

loop_
_atom_site_label
_atom_site_type_symbol
_atom_site_fract_x
_atom_site_fract_y
_atom_site_fract_z
_atom_site_U_iso_or_equiv
_atom_site_adp_type
_atom_site_occupancy
_atom_site_symmetry_multiplicity
_atom_site_calc_flag
O1 O -0.32838(10) -0.26425(8) 0.12855(6) 0.03391(18) Uani 1 1 d
O2 O -0.00143(9) 0.29765(7) 0.37190(6) 0.03093(17) Uani 1 1 d
O3 O 0.06503(9) 0.08287(7) 0.39597(5) 0.02706(16) Uani 1 1 d
O4 O 0.16778(11) -0.26165(8) 0.41770(6) 0.0389(2) Uani 1 1 d
O5 O 0.32534(11) -0.30503(8) 0.53344(7) 0.0402(2) Uani 1 1 d
O6 O 0.49084(9) 0.29372(7) 0.66580(5) 0.02916(16) Uani 1 1 d
O7 O 0.66787(10) 0.85348(7) 0.90214(6) 0.03309(18) Uani 1 1 d
O8 O 0.42262(8) 0.67200(7) 0.92088(5) 0.02565(15) Uani 1 1 d
N1 N 0.26628(11) -0.22763(9) 0.49324(7) 0.02831(19) Uani 1 1 d
C1 C -0.34935(13) -0.15793(11) 0.11881(8) 0.0278(2) Uani 1 1 d
H1 H -0.4339(17) -0.1481(14) 0.0670(10) 0.036(4) Uiso 1 1 d
C2 C -0.25534(12) -0.03549(10) 0.18068(7) 0.02413(19) Uani 1 1 d
C3 C -0.13623(11) -0.03918(10) 0.25776(7) 0.02288(18) Uani 1 1 d
H3 H -0.1164(15) -0.1233(13) 0.2674(9) 0.027(3) Uiso 1 1 d
C4 C -0.05281(11) 0.07364(10) 0.31894(7) 0.02253(18) Uani 1 1 d
C5 C -0.08769(12) 0.19392(10) 0.30557(7) 0.02449(19) Uani 1 1 d
C6 C -0.20373(13) 0.19712(10) 0.22896(8) 0.0278(2) Uani 1 1 d
H6 H -0.2307(17) 0.2793(14) 0.2206(10) 0.035(3) Uiso 1 1 d
C7 C -0.28769(13) 0.08257(11) 0.16656(8) 0.0277(2) Uani 1 1 d
H7 H -0.3719(17) 0.0820(14) 0.1122(10) 0.036(4) Uiso 1 1 d
C8 C -0.02241(18) 0.42384(11) 0.35810(11) 0.0403(3) Uani 1 1 d
H8A H 0.0060(19) 0.4448(16) 0.2968(12) 0.047(4) Uiso 1 1 d
H8B H 0.0533(19) 0.4852(16) 0.4125(12) 0.047(4) Uiso 1 1 d
H8C H -0.131(2) 0.4274(15) 0.3615(11) 0.046(4) Uiso 1 1 d
C9 C 0.11346(12) -0.03283(10) 0.40903(7) 0.02369(19) Uani 1 1 d
H9A H 0.1509(15) -0.0640(13) 0.3535(9) 0.026(3) Uiso 1 1 d
H9B H 0.0213(15) -0.1041(13) 0.4168(9) 0.025(3) Uiso 1 1 d
C10 C 0.24827(11) 0.00176(10) 0.49507(7) 0.02239(18) Uani 1 1 d
C11 C 0.31696(12) -0.08995(10) 0.53540(7) 0.02386(19) Uani 1 1 d
C12 C 0.43752(12) -0.05360(11) 0.61697(7) 0.0263(2) Uani 1 1 d
H12 H 0.4804(16) -0.1224(14) 0.6425(10) 0.034(3) Uiso 1 1 d
C13 C 0.49356(12) 0.07524(11) 0.65944(7) 0.0265(2) Uani 1 1 d
H13 H 0.5766(16) 0.1035(13) 0.7169(10) 0.032(3) Uiso 1 1 d
C14 C 0.42914(12) 0.16939(10) 0.61959(7) 0.02413(19) Uani 1 1 d
C15 C 0.30860(11) 0.13260(10) 0.53817(7) 0.02304(19) Uani 1 1 d
H15 H 0.2620(15) 0.1962(13) 0.5103(9) 0.027(3) Uiso 1 1 d
C16 C 0.43308(14) 0.39653(11) 0.62726(8) 0.0297(2) Uani 1 1 d
H16A H 0.3138(17) 0.3706(13) 0.6181(10) 0.032(3) Uiso 1 1 d
H16B H 0.4684(16) 0.4081(13) 0.5663(10) 0.031(3) Uiso 1 1 d
C17 C 0.50133(12) 0.51919(10) 0.69848(7) 0.0266(2) Uani 1 1 d
C18 C 0.43200(12) 0.53313(10) 0.77808(7) 0.02449(19) Uani 1 1 d
H18 H 0.3450(16) 0.4632(13) 0.7869(10) 0.031(3) Uiso 1 1 d
C19 C 0.48834(11) 0.64580(9) 0.84440(7) 0.02253(18) Uani 1 1 d
C20 C 0.62027(12) 0.74662(10) 0.83278(7) 0.0260(2) Uani 1 1 d
C21 C 0.68905(13) 0.73195(11) 0.75450(8) 0.0316(2) Uani 1 1 d
H21 H 0.7792(18) 0.8020(15) 0.7471(11) 0.041(4) Uiso 1 1 d
C22 C 0.62921(13) 0.61879(12) 0.68737(8) 0.0313(2) Uani 1 1 d
H22 H 0.6787(17) 0.6097(14) 0.6315(10) 0.038(4) Uiso 1 1 d
C23 C 0.7959(2) 0.96013(14) 0.89194(12) 0.0496(4) Uani 1 1 d
H23A H 0.808(2) 1.0267(19) 0.9463(13) 0.061(5) Uiso 1 1 d
H23B H 0.898(2) 0.9324(18) 0.8910(13) 0.062(5) Uiso 1 1 d
H23C H 0.768(2) 0.9936(17) 0.8315(13) 0.057(5) Uiso 1 1 d
C24 C 0.29098(14) 0.56889(10) 0.93556(9) 0.0309(2) Uani 1 1 d
H24A H 0.3362(17) 0.4987(14) 0.9562(10) 0.036(4) Uiso 1 1 d
H24B H 0.2097(18) 0.5358(15) 0.8730(11) 0.040(4) Uiso 1 1 d
C25 C 0.21148(12) 0.62224(10) 1.00868(8) 0.0266(2) Uani 1 1 d
C26 C 0.26247(13) 0.61967(12) 1.10432(8) 0.0321(2) Uani 1 1 d
H26 H 0.3532(18) 0.5875(15) 1.1240(11) 0.042(4) Uiso 1 1 d
C27 C 0.17935(14) 0.65991(13) 1.17039(9) 0.0365(3) Uani 1 1 d
H27 H 0.2138(19) 0.6535(16) 1.2371(12) 0.048(4) Uiso 1 1 d
C28 C 0.04560(14) 0.70262(11) 1.14085(10) 0.0363(3) Uani 1 1 d
H28 H -0.0138(19) 0.7288(16) 1.1863(12) 0.049(4) Uiso 1 1 d
C29 C -0.00506(14) 0.70739(11) 1.04603(10) 0.0354(3) Uani 1 1 d
H29 H -0.1030(19) 0.7355(16) 1.0245(11) 0.048(4) Uiso 1 1 d
C30 C 0.07795(13) 0.66721(11) 0.98031(9) 0.0310(2) Uani 1 1 d
H30 H 0.0378(18) 0.6677(15) 0.9104(11) 0.043(4) Uiso 1 1 d

loop_
_atom_site_aniso_label
_atom_site_aniso_U_11
_atom_site_aniso_U_22
_atom_site_aniso_U_33
_atom_site_aniso_U_23
_atom_site_aniso_U_13
_atom_site_aniso_U_12
O1 0.0328(4) 0.0265(4) 0.0385(5) -0.0004(3) 0.0022(3) 0.0064(3)
O2 0.0337(4) 0.0202(3) 0.0348(4) 0.0004(3) 0.0007(3) 0.0053(3)
O3 0.0281(4) 0.0230(3) 0.0272(4) 0.0000(3) -0.0030(3) 0.0089(3)
O4 0.0476(5) 0.0260(4) 0.0365(5) -0.0005(3) -0.0044(4) 0.0088(3)
O5 0.0460(5) 0.0270(4) 0.0488(5) 0.0112(4) 0.0021(4) 0.0150(4)
O6 0.0309(4) 0.0268(4) 0.0264(4) -0.0025(3) -0.0029(3) 0.0102(3)
O7 0.0331(4) 0.0237(4) 0.0345(4) -0.0028(3) 0.0089(3) -0.0049(3)
O8 0.0259(3) 0.0215(3) 0.0264(4) -0.0004(3) 0.0085(3) 0.0005(3)
N1 0.0300(4) 0.0235(4) 0.0329(5) 0.0066(4) 0.0081(4) 0.0080(3)
C1 0.0264(5) 0.0291(5) 0.0258(5) 0.0014(4) 0.0032(4) 0.0064(4)
C2 0.0243(4) 0.0258(5) 0.0220(5) 0.0034(4) 0.0050(3) 0.0063(4)
C3 0.0230(4) 0.0220(4) 0.0239(5) 0.0034(4) 0.0050(3) 0.0067(3)
C4 0.0215(4) 0.0240(4) 0.0222(4) 0.0040(4) 0.0043(3) 0.0063(3)
C5 0.0254(4) 0.0208(4) 0.0265(5) 0.0030(4) 0.0066(4) 0.0044(3)
C6 0.0311(5) 0.0242(5) 0.0296(5) 0.0084(4) 0.0050(4) 0.0092(4)
C7 0.0291(5) 0.0288(5) 0.0250(5) 0.0070(4) 0.0024(4) 0.0083(4)
C8 0.0491(7) 0.0200(5) 0.0485(8) 0.0034(5) 0.0050(6) 0.0074(5)
C9 0.0244(4) 0.0217(4) 0.0246(5) 0.0025(4) 0.0034(4) 0.0072(3)
C10 0.0216(4) 0.0245(4) 0.0220(4) 0.0042(4) 0.0066(3) 0.0063(3)
C11 0.0249(4) 0.0230(4) 0.0251(5) 0.0047(4) 0.0081(4) 0.0067(4)
C12 0.0252(4) 0.0307(5) 0.0269(5) 0.0091(4) 0.0077(4) 0.0111(4)
C13 0.0242(4) 0.0329(5) 0.0232(5) 0.0044(4) 0.0037(4) 0.0098(4)
C14 0.0230(4) 0.0261(5) 0.0232(5) 0.0010(4) 0.0053(3) 0.0073(4)
C15 0.0236(4) 0.0243(4) 0.0219(4) 0.0027(4) 0.0045(3) 0.0081(3)
C16 0.0341(5) 0.0294(5) 0.0255(5) -0.0001(4) 0.0008(4) 0.0135(4)
C17 0.0282(5) 0.0269(5) 0.0244(5) 0.0013(4) 0.0020(4) 0.0104(4)
C18 0.0242(4) 0.0211(4) 0.0268(5) 0.0022(4) 0.0037(4) 0.0052(3)
C19 0.0220(4) 0.0221(4) 0.0234(4) 0.0032(4) 0.0044(3) 0.0061(3)
C20 0.0243(4) 0.0226(4) 0.0281(5) 0.0018(4) 0.0042(4) 0.0028(4)
C21 0.0270(5) 0.0322(5) 0.0339(6) 0.0059(4) 0.0100(4) 0.0022(4)
C22 0.0315(5) 0.0362(6) 0.0272(5) 0.0034(4) 0.0095(4) 0.0094(4)
C23 0.0513(8) 0.0330(6) 0.0479(8) -0.0021(6) 0.0134(6) -0.0170(6)
C24 0.0332(5) 0.0213(5) 0.0372(6) 0.0020(4) 0.0158(5) 0.0010(4)
C25 0.0253(4) 0.0206(4) 0.0314(5) 0.0012(4) 0.0091(4) 0.0009(3)
C26 0.0243(5) 0.0353(6) 0.0341(6) 0.0031(5) 0.0042(4) 0.0051(4)
C27 0.0319(5) 0.0398(6) 0.0291(6) -0.0031(5) 0.0053(4) -0.0015(5)
C28 0.0336(5) 0.0272(5) 0.0449(7) -0.0060(5) 0.0180(5) 0.0005(4)
C29 0.0291(5) 0.0263(5) 0.0529(7) 0.0073(5) 0.0132(5) 0.0076(4)
C30 0.0306(5) 0.0255(5) 0.0363(6) 0.0084(4) 0.0083(4) 0.0041(4)

loop_
_atom_type_symbol
_atom_type_description
_atom_type_scat_dispersion_real
_atom_type_scat_dispersion_imag
_atom_type_scat_source
C C 0.0033 0.0016 'International Tables Vol C Tables 4.2.6.8 and 6.1.1.4'
H H 0.0000 0.0000 'International Tables Vol C Tables 4.2.6.8 and 6.1.1.4'
N N 0.0061 0.0033 'International Tables Vol C Tables 4.2.6.8 and 6.1.1.4'
O O 0.0106 0.0060 'International Tables Vol C Tables 4.2.6.8 and 6.1.1.4'

loop_
_geom_angle_atom_site_label_1
_geom_angle_atom_site_label_2
_geom_angle_atom_site_label_3
_geom_angle
C5 O2 C8 117.39(9)
C4 O3 C9 116.62(8)
C14 O6 C16 118.49(8)
C20 O7 C23 117.40(10)
C19 O8 C24 116.24(8)
O5 N1 O4 122.54(9)
O5 N1 C11 118.67(9)
O4 N1 C11 118.78(9)
O1 C1 C2 123.66(10)
O1 C1 H1 121.3(8)
C2 C1 H1 115.0(8)
C7 C2 C3 119.77(10)
C7 C2 C1 120.66(9)
C3 C2 C1 119.51(9)
C4 C3 C2 120.15(9)
C4 C3 H3 121.1(8)
C2 C3 H3 118.8(8)
C3 C4 O3 125.71(9)
C3 C4 C5 120.15(9)
O3 C4 C5 114.13(9)
O2 C5 C6 125.72(9)
O2 C5 C4 114.89(9)
C6 C5 C4 119.39(9)
C5 C6 C7 120.37(9)
C5 C6 H6 119.7(8)
C7 C6 H6 119.9(8)
C2 C7 C6 120.16(10)
C2 C7 H7 117.9(8)
C6 C7 H7 121.9(8)
O2 C8 H8A 109.4(9)
O2 C8 H8B 104.4(9)
H8A C8 H8B 111.4(13)
O2 C8 H8C 111.2(9)
H8A C8 H8C 111.9(13)
H8B C8 H8C 108.4(13)
O3 C9 C10 107.32(8)
O3 C9 H9A 110.2(7)
C10 C9 H9A 110.2(7)
O3 C9 H9B 110.6(7)
C10 C9 H9B 111.5(7)
H9A C9 H9B 107.0(11)
C15 C10 C11 117.29(9)
C15 C10 C9 118.74(8)
C11 C10 C9 123.96(9)
C12 C11 C10 121.73(9)
C12 C11 N1 117.08(9)
C10 C11 N1 121.19(9)
C13 C12 C11 120.22(9)
C13 C12 H12 121.6(8)
C11 C12 H12 118.2(8)
C12 C13 C14 119.25(9)
C12 C13 H13 122.2(8)
C14 C13 H13 118.6(8)
O6 C14 C15 124.19(9)
O6 C14 C13 115.47(9)
C15 C14 C13 120.33(9)
C14 C15 C10 121.15(9)
C14 C15 H15 121.3(8)
C10 C15 H15 117.5(8)
O6 C16 C17 107.58(8)
O6 C16 H16A 108.0(8)
C17 C16 H16A 109.5(8)
O6 C16 H16B 109.1(8)
C17 C16 H16B 111.4(8)
H16A C16 H16B 111.1(11)
C22 C17 C18 119.28(10)
C22 C17 C16 121.87(10)
C18 C17 C16 118.84(10)
C19 C18 C17 120.88(9)
C19 C18 H18 119.6(8)
C17 C18 H18 119.5(8)
O8 C19 C18 125.21(9)
O8 C19 C20 115.39(9)
C18 C19 C20 119.36(9)
O7 C20 C21 125.40(9)
O7 C20 C19 115.07(9)
C21 C20 C19 119.52(10)
C20 C21 C22 120.48(10)
C20 C21 H21 118.8(9)
C22 C21 H21 120.7(9)
C17 C22 C21 120.46(10)
C17 C22 H22 119.8(9)
C21 C22 H22 119.8(9)
O7 C23 H23A 104.6(11)
O7 C23 H23B 111.0(11)
H23A C23 H23B 112.0(15)
O7 C23 H23C 110.4(10)
H23A C23 H23C 110.8(15)
H23B C23 H23C 108.0(15)
O8 C24 C25 109.29(8)
O8 C24 H24A 107.2(8)
C25 C24 H24A 111.4(8)
O8 C24 H24B 108.6(8)
C25 C24 H24B 109.6(9)
H24A C24 H24B 110.7(12)
C26 C25 C30 119.13(10)
C26 C25 C24 121.14(10)
C30 C25 C24 119.59(10)
C27 C26 C25 120.35(11)
C27 C26 H26 120.2(9)
C25 C26 H26 119.4(9)
C28 C27 C26 119.78(11)
C28 C27 H27 120.9(10)
C26 C27 H27 119.3(10)
C29 C28 C27 120.44(11)
C29 C28 H28 119.6(10)
C27 C28 H28 120.0(10)
C28 C29 C30 119.67(11)
C28 C29 H29 120.5(9)
C30 C29 H29 119.7(9)
C29 C30 C25 120.62(11)
C29 C30 H30 119.4(9)
C25 C30 H30 120.0(9)

loop_
_geom_bond_atom_site_label_1
_geom_bond_atom_site_label_2
_geom_bond_distance
O1 C1 1.2104(13)
O2 C5 1.3520(13)
O2 C8 1.4311(14)
O3 C4 1.3644(12)
O3 C9 1.4206(12)
O4 N1 1.2319(13)
O5 N1 1.2253(12)
O6 C14 1.3509(12)
O6 C16 1.4421(13)
O7 C20 1.3631(13)
O7 C23 1.4205(14)
O8 C19 1.3649(12)
O8 C24 1.4396(12)
N1 C11 1.4534(13)
C1 C2 1.4655(15)
C1 H1 0.996(14)
C2 C7 1.3843(14)
C2 C3 1.4064(14)
C3 C4 1.3712(14)
C3 H3 0.974(13)
C4 C5 1.4144(13)
C5 C6 1.3838(14)
C6 C7 1.3928(15)
C6 H6 0.976(14)
C7 H7 0.984(14)
C8 H8A 0.995(16)
C8 H8B 0.993(17)
C8 H8C 0.973(16)
C9 C10 1.5087(14)
C9 H9A 0.975(13)
C9 H9B 0.990(13)
C10 C15 1.3950(14)
C10 C11 1.3984(13)
C11 C12 1.3938(15)
C12 C13 1.3724(16)
C12 H12 0.982(14)
C13 C14 1.3981(14)
C13 H13 0.973(14)
C14 C15 1.3922(14)
C15 H15 0.964(13)
C16 C17 1.4983(15)
C16 H16A 0.992(14)
C16 H16B 0.994(14)
C17 C22 1.3791(15)
C17 C18 1.4005(14)
C18 C19 1.3807(14)
C18 H18 0.958(14)
C19 C20 1.4117(13)
C20 C21 1.3819(15)
C21 C22 1.3918(17)
C21 H21 0.969(15)
C22 H22 0.987(15)
C23 H23A 0.98(2)
C23 H23B 1.007(19)
C23 H23C 0.997(18)
C24 C25 1.4978(15)
C24 H24A 0.981(14)
C24 H24B 1.022(15)
C25 C26 1.3894(16)
C25 C30 1.3872(15)
C26 C27 1.3888(17)
C26 H26 0.954(15)
C27 C28 1.3783(18)
C27 H27 0.979(16)
C28 C29 1.3827(19)
C28 H28 0.964(17)
C29 C30 1.3841(17)
C29 H29 0.990(16)
C30 H30 1.016(16)

loop_
_geom_hbond_atom_site_label_D
_geom_hbond_atom_site_label_H
_geom_hbond_atom_site_label_A
_geom_hbond_distance_DH
_geom_hbond_distance_HA
_geom_hbond_distance_DA
_geom_hbond_angle_DHA
_geom_hbond_site_symmetry_A
C12 H12 O5 0.982(15) 2.330(14) 2.6819(14) 100.1(10) .
C15 H15 O3 0.964(13) 2.180(13) 2.6092(13) 105.5(10) .
C18 H18 O1 0.958(14) 2.544(14) 3.2836(14) 134.2(11) 2_556

loop_
_geom_torsion_atom_site_label_1
_geom_torsion_atom_site_label_2
_geom_torsion_atom_site_label_3
_geom_torsion_atom_site_label_4
_geom_torsion
O1 C1 C2 C7 -178.80(10)
O1 C1 C2 C3 -1.78(16)
C7 C2 C3 C4 0.24(14)
C1 C2 C3 C4 -176.80(9)
C2 C3 C4 O3 -179.97(9)
C2 C3 C4 C5 0.87(14)
C9 O3 C4 C3 5.26(14)
C9 O3 C4 C5 -175.53(8)
C8 O2 C5 C6 -5.15(16)
C8 O2 C5 C4 175.27(10)
C3 C4 C5 O2 178.01(9)
O3 C4 C5 O2 -1.24(12)
C3 C4 C5 C6 -1.60(15)
O3 C4 C5 C6 179.15(9)
O2 C5 C6 C7 -178.34(10)
C4 C5 C6 C7 1.22(15)
C3 C2 C7 C6 -0.62(15)
C1 C2 C7 C6 176.39(10)
C5 C6 C7 C2 -0.13(16)
C4 O3 C9 C10 177.61(8)
O3 C9 C10 C15 -5.78(12)
O3 C9 C10 C11 173.77(9)
C15 C10 C11 C12 1.86(14)
C9 C10 C11 C12 -177.69(9)
C15 C10 C11 N1 -177.58(9)
C9 C10 C11 N1 2.87(14)
O5 N1 C11 C12 3.52(14)
O4 N1 C11 C12 -175.23(9)
O5 N1 C11 C10 -177.01(9)
O4 N1 C11 C10 4.23(14)
C10 C11 C12 C13 -0.79(15)
N1 C11 C12 C13 178.67(9)
C11 C12 C13 C14 -0.43(15)
C16 O6 C14 C15 -2.21(14)
C16 O6 C14 C13 178.37(9)
C12 C13 C14 O6 179.95(9)
C12 C13 C14 C15 0.51(15)
O6 C14 C15 C10 -178.77(9)
C13 C14 C15 C10 0.63(15)
C11 C10 C15 C14 -1.77(14)
C9 C10 C15 C14 177.81(9)
C14 O6 C16 C17 171.73(9)
O6 C16 C17 C22 103.24(12)
O6 C16 C17 C18 -77.31(12)
C22 C17 C18 C19 1.04(15)
C16 C17 C18 C19 -178.43(9)
C24 O8 C19 C18 4.35(14)
C24 O8 C19 C20 -178.23(9)
C17 C18 C19 O8 175.69(9)
C17 C18 C19 C20 -1.63(15)
C23 O7 C20 C21 1.79(17)
C23 O7 C20 C19 -177.50(11)
O8 C19 C20 O7 2.86(13)
C18 C19 C20 O7 -179.56(9)
O8 C19 C20 C21 -176.47(9)
C18 C19 C20 C21 1.11(15)
O7 C20 C21 C22 -179.27(10)
C19 C20 C21 C22 -0.01(16)
C18 C17 C22 C21 0.08(16)
C16 C17 C22 C21 179.53(10)
C20 C21 C22 C17 -0.58(17)
C19 O8 C24 C25 -168.35(9)
O8 C24 C25 C26 -89.90(12)
O8 C24 C25 C30 94.36(12)
C30 C25 C26 C27 0.89(16)
C24 C25 C26 C27 -174.87(10)
C25 C26 C27 C28 0.00(17)
C26 C27 C28 C29 -0.90(18)
C27 C28 C29 C30 0.91(17)
C28 C29 C30 C25 -0.01(16)
C26 C25 C30 C29 -0.88(16)
C24 C25 C30 C29 174.95(10)

loop_
_cod_related_entry_id
_cod_related_entry_code
_cod_related_entry_database
1 4421609 ChemSpider
